data_1509387
loop_
_publ_author_name
'Kasper, J.S.'
'Moore, M.J.'

_publ_section_title
;
 Crystal Structure of Ag I at 3 kbar
;
_journal_name_full 'Journal of Chemical Physics'
_journal_page_first 2446
_journal_page_last 2450
_journal_paper_doi 10.1063/1.1669466
_journal_volume 48
_journal_year 1968
_chemical_formula_sum 'Ag I'
_space_group_IT_number 85
_symmetry_space_group_name_Hall 'P 4ab -1ab'
_symmetry_space_group_name_H-M 'P 4/n :1'
_cell_angle_alpha 90
_cell_angle_beta 90
_cell_angle_gamma 90
_cell_formula_units_Z 2
_cell_length_a 4.58
_cell_length_b 4.58
_cell_length_c 6
_cell_volume 125.858
_citation_journal_id_ASTM JCPSA6
_cod_data_source_file silver1-2_319.cif
_cod_data_source_block Ag1I1
_cod_original_cell_volume 125.8584
_cod_original_sg_symbol_Hall '-P 4a (x-1/4,y+1/4,z)'
_cod_original_formula_sum 'Ag1 I1'
_cod_database_code 1509387

loop_
_symmetry_equiv_pos_as_xyz
x,y,z
-y+1/2,x+1/2,z
-x,-y,z
y+1/2,-x+1/2,z
-x+1/2,-y+1/2,-z
y,-x,-z
x+1/2,y+1/2,-z
-y,x,-z

loop_
_atom_site_label
_atom_site_type_symbol
_atom_site_fract_x
_atom_site_fract_y
_atom_site_fract_z
_atom_site_occupancy
_atom_site_U_iso_or_equiv
I1 I-1 0.5 0 0.3 1 0.0
Ag1 Ag+1 0 0 0 1 0.0
